data_2213487
loop_
_publ_author_name
'Hou, Yan-Jun'
'Sun, Zhi-Zhong'
'Yu, Ying-Hui'
'Li, Bai-Yan'
'Hou, Guang-Feng'

_publ_section_title
;Triaquabis[(2-nitrophenylsulfanyl)acetato-\k^2^<i>O</i>,<i>O</i>']cadmium(II)
 dihydrate
;
_journal_coeditor_code NG2254
_journal_issue 5
_journal_name_full 'Acta Crystallographica Section E'
_journal_page_first m1506
_journal_page_last m1506
_journal_paper_doi 10.1107/S1600536807019472
_journal_volume 63
_journal_year 2007
_chemical_formula_iupac '[Cd1 (C8 H6 N O4 S)2 (H2 O)3], 2H2 O'
_chemical_formula_moiety 'C16 H18 Cd N2 O11 S2, 2H2 O'
_chemical_formula_sum 'C16 H22 Cd N2 O13 S2'
_chemical_formula_weight 626.91
_chemical_name_systematic
;
Triaquabis[(2-nitrophenylsulfanyl)acetato-\k^2^O,O']cadmium(II) dihydrate
;
_space_group_IT_number 14
_symmetry_cell_setting monoclinic
_symmetry_space_group_name_Hall '-P 2ybc'
_symmetry_space_group_name_H-M 'P 1 21/c 1'
_atom_sites_solution_hydrogens geom
_atom_sites_solution_primary direct
_atom_sites_solution_secondary difmap
_cell_angle_alpha 90.00
_cell_angle_beta 97.350(18)
_cell_angle_gamma 90.00
_cell_formula_units_Z 4
_cell_length_a 19.550(7)
_cell_length_b 8.216(3)
_cell_length_c 14.703(7)
_cell_measurement_reflns_used 16259
_cell_measurement_temperature 293(2)
_cell_measurement_theta_max 54.96
_cell_measurement_theta_min 6.19
_cell_volume 2342.2(16)
_computing_cell_refinement RAPID-AUTO
_computing_data_collection 'RAPID-AUTO (Rigaku, 1998)'
_computing_data_reduction 'CrystalStructure (Rigaku/MSC, 2002)'
_computing_molecular_graphics 'SHELXTL (Sheldrick, 1997b)'
_computing_publication_material SHELXL97
_computing_structure_refinement 'SHELXL97 (Sheldrick, 1997a)'
_computing_structure_solution 'SHELXS97 (Sheldrick, 1997a)'
_diffrn_ambient_temperature 293(2)
_diffrn_measured_fraction_theta_full 0.997
_diffrn_measured_fraction_theta_max 0.997
_diffrn_measurement_device_type 'Rigaku R-AXIS RAPID'
_diffrn_measurement_method '\w scan'
_diffrn_radiation_monochromator graphite
_diffrn_radiation_source 'fine-focus sealed tube'
_diffrn_radiation_type MoK\a
_diffrn_radiation_wavelength 0.71073
_diffrn_reflns_av_R_equivalents 0.0355
_diffrn_reflns_av_sigmaI/netI 0.0339
_diffrn_reflns_limit_h_max 25
_diffrn_reflns_limit_h_min -25
_diffrn_reflns_limit_k_max 10
_diffrn_reflns_limit_k_min -9
_diffrn_reflns_limit_l_max 19
_diffrn_reflns_limit_l_min -19
_diffrn_reflns_number 21719
_diffrn_reflns_theta_full 27.48
_diffrn_reflns_theta_max 27.48
_diffrn_reflns_theta_min 3.09
_diffrn_standards_decay_% 0
_diffrn_standards_interval_count 0
_diffrn_standards_interval_time 0
_diffrn_standards_number 0
_exptl_absorpt_coefficient_mu 1.179
_exptl_absorpt_correction_T_max 0.8411
_exptl_absorpt_correction_T_min 0.7683
_exptl_absorpt_correction_type multi-scan
_exptl_absorpt_process_details '(ABSCOR; Higashi, 1995)'
_exptl_crystal_colour colorless
_exptl_crystal_density_diffrn 1.778
_exptl_crystal_density_method 'not measured'
_exptl_crystal_description block
_exptl_crystal_F_000 1264
_exptl_crystal_size_max 0.24
_exptl_crystal_size_mid 0.21
_exptl_crystal_size_min 0.15
_refine_diff_density_max 0.612
_refine_diff_density_min -0.309
_refine_ls_extinction_method none
_refine_ls_goodness_of_fit_ref 1.005
_refine_ls_hydrogen_treatment constr
_refine_ls_matrix_type full
_refine_ls_number_parameters 307
_refine_ls_number_reflns 5356
_refine_ls_number_restraints 0
_refine_ls_restrained_S_all 1.005
_refine_ls_R_factor_all 0.0459
_refine_ls_R_factor_gt 0.0301
_refine_ls_shift/su_max 0.001
_refine_ls_shift/su_mean 0.000
_refine_ls_structure_factor_coef Fsqd
_refine_ls_weighting_details 'calc w=1/[\s^2^(Fo^2^)+(0.0397P)^2^] where P=(Fo^2^+2Fc^2^)/3'
_refine_ls_weighting_scheme calc
_refine_ls_wR_factor_gt 0.0697
_refine_ls_wR_factor_ref 0.0754
_reflns_number_gt 3874
_reflns_number_total 5356
_reflns_threshold_expression I>2\s(I)
_cod_data_source_file ng2254.cif
_cod_data_source_block I
_cod_original_cell_volume 2342.3(17)
_cod_original_sg_symbol_H-M 'P 21/c'
_cod_database_code 2213487
_cod_database_fobs_code 2213487

loop_
_symmetry_equiv_pos_as_xyz
'x, y, z'
'-x, y+1/2, -z+1/2'
'-x, -y, -z'
'x, -y-1/2, z-1/2'

loop_
_atom_site_type_symbol
_atom_site_label
_atom_site_fract_x
_atom_site_fract_y
_atom_site_fract_z
_atom_site_U_iso_or_equiv
_atom_site_adp_type
_atom_site_calc_flag
_atom_site_refinement_flags
_atom_site_occupancy
C C1 0.30664(11) 0.4539(3) -0.04068(16) 0.0378(5) Uani d . 1
C C2 0.36823(13) 0.3932(4) -0.06608(19) 0.0489(7) Uani d . 1
C C3 0.42292(14) 0.4928(5) -0.0796(2) 0.0663(9) Uani d . 1
H H1 0.4634 0.4478 -0.0957 0.080 Uiso calc R 1
C C4 0.41770(15) 0.6556(5) -0.0695(2) 0.0736(10) Uani d . 1
H H2 0.4546 0.7227 -0.0784 0.088 Uiso calc R 1
C C5 0.35827(16) 0.7214(4) -0.0462(2) 0.0620(8) Uani d . 1
H H3 0.3547 0.8337 -0.0403 0.074 Uiso calc R 1
C C6 0.30320(13) 0.6233(3) -0.03103(18) 0.0474(6) Uani d . 1
H H4 0.2634 0.6704 -0.0142 0.057 Uiso calc R 1
C C7 0.18219(11) 0.4613(3) 0.02960(17) 0.0372(5) Uani d . 1
H H5A 0.2078 0.5156 0.0819 0.045 Uiso calc R 1
H H6B 0.1652 0.5437 -0.0149 0.045 Uiso calc R 1
C C8 0.12181(11) 0.3701(3) 0.06027(16) 0.0353(5) Uani d . 1
C C9 -0.30084(11) 0.3969(3) 0.29923(16) 0.0351(5) Uani d . 1
C C10 -0.36354(12) 0.3215(3) 0.30859(18) 0.0423(6) Uani d . 1
C C11 -0.42148(13) 0.4089(4) 0.3233(2) 0.0598(8) Uani d . 1
H H7 -0.4626 0.3552 0.3287 0.072 Uiso calc R 1
C C12 -0.41807(15) 0.5750(4) 0.3297(2) 0.0649(9) Uani d . 1
H H8 -0.4570 0.6346 0.3392 0.078 Uiso calc R 1
C C13 -0.35742(14) 0.6531(4) 0.3222(2) 0.0570(7) Uani d . 1
H H9 -0.3553 0.7659 0.3269 0.068 Uiso calc R 1
C C14 -0.29904(13) 0.5667(3) 0.30782(18) 0.0457(6) Uani d . 1
H H10 -0.2580 0.6221 0.3038 0.055 Uiso calc R 1
C C15 -0.17024(11) 0.4421(3) 0.24590(17) 0.0360(5) Uani d . 1
H H11A -0.1951 0.5165 0.2023 0.043 Uiso calc R 1
H H12B -0.1521 0.5036 0.2999 0.043 Uiso calc R 1
C C16 -0.11144(11) 0.3636(3) 0.20362(16) 0.0356(5) Uani d . 1
Cd Cd4 0.003378(7) 0.259713(19) 0.126486(11) 0.03280(7) Uani d . 1
N N1 0.37706(13) 0.2193(4) -0.0799(2) 0.0645(7) Uani d . 1
N N2 -0.37058(12) 0.1454(3) 0.30343(17) 0.0561(6) Uani d . 1
O O1 0.43488(12) 0.1638(4) -0.0765(2) 0.1115(10) Uani d . 1
O O2 0.32566(12) 0.1340(3) -0.09545(19) 0.0847(8) Uani d . 1
O O3 0.07383(8) 0.4577(2) 0.08316(12) 0.0436(4) Uani d . 1
O O4 0.12048(9) 0.2188(2) 0.06435(14) 0.0498(5) Uani d . 1
O O5 -0.42770(11) 0.0854(3) 0.3025(2) 0.1051(10) Uani d . 1
O O6 -0.31884(10) 0.0624(2) 0.30212(16) 0.0672(6) Uani d . 1
O O7 -0.10346(9) 0.2133(2) 0.20501(14) 0.0531(5) Uani d . 1
O O8 -0.07214(8) 0.4579(2) 0.16682(12) 0.0419(4) Uani d . 1
O O9 -0.05832(9) 0.23693(18) -0.01830(12) 0.0393(4) Uani d . 1
H H13 -0.0962 0.1894 -0.0130 0.059 Uiso d R 1
H H14 -0.0663 0.3271 -0.0460 0.059 Uiso d R 1
O O10 0.00194(8) -0.0128(2) 0.12473(11) 0.0482(5) Uani d . 1
H H15 -0.0216 -0.0704 0.1574 0.072 Uiso d R 1
H H16 0.0210 -0.0737 0.0886 0.072 Uiso d R 1
O O11 0.06326(8) 0.26541(18) 0.27275(12) 0.0391(4) Uani d . 1
H H17 0.0687 0.1752 0.3011 0.059 Uiso d R 1
H H18 0.1021 0.3097 0.2692 0.059 Uiso d R 1
O O12 0.18552(11) 0.4145(3) 0.28311(18) 0.0932(9) Uani d . 1
H H19 0.1778 0.5146 0.2712 0.140 Uiso d R 1
H H20 0.2280 0.3976 0.3013 0.140 Uiso d R 1
O O13 0.17204(9) 0.5729(2) 0.48872(14) 0.0618(5) Uani d . 1
H H21 0.1670 0.5556 0.4312 0.093 Uiso d R 1
H H22 0.1674 0.4839 0.5167 0.093 Uiso d R 1
S S1 0.23822(3) 0.32432(8) -0.02060(5) 0.04267(16) Uani d . 1
S S7 -0.22770(3) 0.28581(7) 0.27683(5) 0.04085(15) Uani d . 1

loop_
_atom_site_aniso_label
_atom_site_aniso_U_11
_atom_site_aniso_U_22
_atom_site_aniso_U_33
_atom_site_aniso_U_12
_atom_site_aniso_U_13
_atom_site_aniso_U_23
C1 0.0292(11) 0.0449(14) 0.0400(14) -0.0044(11) 0.0076(10) 0.0032(11)
C2 0.0357(13) 0.0665(19) 0.0459(16) 0.0000(13) 0.0102(11) 0.0022(13)
C3 0.0369(14) 0.100(3) 0.064(2) -0.0121(17) 0.0161(13) 0.0071(19)
C4 0.0475(17) 0.099(3) 0.076(2) -0.0333(19) 0.0151(15) 0.013(2)
C5 0.0679(19) 0.0563(18) 0.062(2) -0.0250(16) 0.0098(15) 0.0089(15)
C6 0.0418(13) 0.0467(15) 0.0558(17) -0.0100(12) 0.0140(12) 0.0055(12)
C7 0.0323(12) 0.0354(12) 0.0463(14) -0.0037(10) 0.0145(10) -0.0009(10)
C8 0.0317(11) 0.0394(13) 0.0359(13) -0.0035(10) 0.0089(10) 0.0036(10)
C9 0.0299(11) 0.0399(13) 0.0368(13) 0.0039(10) 0.0093(9) 0.0012(10)
C10 0.0341(12) 0.0477(14) 0.0467(16) -0.0032(12) 0.0107(10) 0.0005(12)
C11 0.0311(13) 0.083(2) 0.068(2) -0.0007(15) 0.0155(13) -0.0002(17)
C12 0.0463(16) 0.069(2) 0.082(2) 0.0195(16) 0.0214(15) -0.0056(17)
C13 0.0546(17) 0.0488(16) 0.070(2) 0.0160(14) 0.0189(14) -0.0064(15)
C14 0.0386(13) 0.0402(14) 0.0606(17) 0.0036(11) 0.0145(12) -0.0041(12)
C15 0.0303(11) 0.0355(12) 0.0444(14) 0.0030(10) 0.0131(10) -0.0023(10)
C16 0.0279(11) 0.0428(13) 0.0367(14) 0.0052(11) 0.0066(10) -0.0057(11)
Cd4 0.03174(10) 0.02779(10) 0.04123(11) 0.00020(7) 0.01369(7) -0.00157(7)
N1 0.0470(14) 0.0758(19) 0.0743(19) 0.0177(14) 0.0217(12) -0.0025(14)
N2 0.0441(13) 0.0549(15) 0.0705(18) -0.0129(12) 0.0116(11) 0.0017(12)
O1 0.0553(14) 0.113(2) 0.172(3) 0.0363(15) 0.0375(16) -0.003(2)
O2 0.0604(14) 0.0629(15) 0.134(2) 0.0074(12) 0.0241(14) -0.0206(14)
O3 0.0363(9) 0.0424(10) 0.0559(11) 0.0021(8) 0.0209(8) 0.0063(8)
O4 0.0513(11) 0.0340(10) 0.0687(13) -0.0051(8) 0.0252(9) 0.0025(9)
O5 0.0455(12) 0.0763(17) 0.196(3) -0.0287(13) 0.0247(15) -0.0053(18)
O6 0.0552(12) 0.0437(11) 0.1051(18) -0.0057(10) 0.0193(12) 0.0036(11)
O7 0.0490(10) 0.0401(10) 0.0753(14) 0.0072(8) 0.0272(9) -0.0033(9)
O8 0.0340(8) 0.0452(10) 0.0501(11) 0.0005(8) 0.0190(7) -0.0040(8)
O9 0.0437(9) 0.0312(8) 0.0447(10) 0.0014(7) 0.0118(7) -0.0014(7)
O10 0.0691(13) 0.0251(8) 0.0578(12) 0.0010(7) 0.0365(10) -0.0005(7)
O11 0.0388(8) 0.0347(9) 0.0451(10) 0.0015(7) 0.0100(7) 0.0019(7)
O12 0.0616(14) 0.0817(16) 0.132(2) -0.0254(13) -0.0041(14) 0.0425(15)
O13 0.0671(12) 0.0495(11) 0.0703(14) 0.0076(10) 0.0146(10) -0.0037(10)
S1 0.0346(3) 0.0338(3) 0.0629(4) -0.0024(3) 0.0192(3) -0.0011(3)
S7 0.0341(3) 0.0326(3) 0.0588(4) 0.0031(3) 0.0174(3) 0.0013(3)

loop_
_atom_type_symbol
_atom_type_description
_atom_type_scat_dispersion_real
_atom_type_scat_dispersion_imag
_atom_type_scat_source
C C 0.0033 0.0016 'International Tables Vol C Tables 4.2.6.8 and 6.1.1.4'
H H 0.0000 0.0000 'International Tables Vol C Tables 4.2.6.8 and 6.1.1.4'
Cd Cd -0.8075 1.2024 'International Tables Vol C Tables 4.2.6.8 and 6.1.1.4'
N N 0.0061 0.0033 'International Tables Vol C Tables 4.2.6.8 and 6.1.1.4'
O O 0.0106 0.0060 'International Tables Vol C Tables 4.2.6.8 and 6.1.1.4'
S S 0.1246 0.1234 'International Tables Vol C Tables 4.2.6.8 and 6.1.1.4'

loop_
_geom_angle_atom_site_label_1
_geom_angle_atom_site_label_2
_geom_angle_atom_site_label_3
_geom_angle
C2 C1 C6 115.8(2)
C2 C1 S1 121.8(2)
C6 C1 S1 122.37(19)
C3 C2 C1 122.5(3)
C3 C2 N1 116.9(3)
C1 C2 N1 120.6(2)
C4 C3 C2 120.0(3)
C4 C3 H1 120.0
C2 C3 H1 120.0
C3 C4 C5 119.9(3)
C3 C4 H2 120.0
C5 C4 H2 120.0
C4 C5 C6 120.9(3)
C4 C5 H3 119.5
C6 C5 H3 119.5
C5 C6 C1 120.9(3)
C5 C6 H4 119.6
C1 C6 H4 119.6
C8 C7 S1 110.62(16)
C8 C7 H5A 109.5
S1 C7 H5A 109.5
C8 C7 H6B 109.5
S1 C7 H6B 109.5
H5A C7 H6B 108.1
O4 C8 O3 122.4(2)
O4 C8 C7 122.0(2)
O3 C8 C7 115.6(2)
C10 C9 C14 116.5(2)
C10 C9 S7 122.14(19)
C14 C9 S7 121.40(18)
C11 C10 C9 122.2(3)
C11 C10 N2 116.8(2)
C9 C10 N2 121.0(2)
C12 C11 C10 119.7(3)
C12 C11 H7 120.2
C10 C11 H7 120.2
C13 C12 C11 119.9(3)
C13 C12 H8 120.1
C11 C12 H8 120.1
C12 C13 C14 120.9(3)
C12 C13 H9 119.5
C14 C13 H9 119.5
C13 C14 C9 120.9(2)
C13 C14 H10 119.6
C9 C14 H10 119.6
C16 C15 S7 109.21(16)
C16 C15 H11A 109.8
S7 C15 H11A 109.8
C16 C15 H12B 109.8
S7 C15 H12B 109.8
H11A C15 H12B 108.3
O7 C16 O8 122.3(2)
O7 C16 C15 121.0(2)
O8 C16 C15 116.7(2)
O10 Cd4 O3 135.97(6)
O10 Cd4 O11 92.01(5)
O3 Cd4 O11 89.62(6)
O10 Cd4 O9 84.51(6)
O3 Cd4 O9 93.62(6)
O11 Cd4 O9 176.36(5)
O10 Cd4 O8 134.08(6)
O3 Cd4 O8 89.87(7)
O11 Cd4 O8 90.64(6)
O9 Cd4 O8 91.03(6)
O10 Cd4 O7 81.10(6)
O3 Cd4 O7 142.85(6)
O11 Cd4 O7 85.89(7)
O9 Cd4 O7 92.51(7)
O8 Cd4 O7 53.39(6)
O10 Cd4 O4 82.92(5)
O3 Cd4 O4 53.15(6)
O11 Cd4 O4 88.02(7)
O9 Cd4 O4 92.59(7)
O8 Cd4 O4 142.99(6)
O7 Cd4 O4 162.68(6)
O1 N1 O2 122.1(3)
O1 N1 C2 119.3(3)
O2 N1 C2 118.6(2)
O5 N2 O6 122.2(3)
O5 N2 C10 118.9(2)
O6 N2 C10 118.9(2)
C8 O3 Cd4 99.46(14)
C8 O4 Cd4 84.99(14)
C16 O7 Cd4 87.26(14)
C16 O8 Cd4 96.93(14)
Cd4 O9 H13 108.1
Cd4 O9 H14 114.3
H13 O9 H14 109.6
Cd4 O10 H15 123.8
Cd4 O10 H16 126.1
H15 O10 H16 109.8
Cd4 O11 H17 117.1
Cd4 O11 H18 107.6
H17 O11 H18 110.2
H19 O12 H20 111.3
H21 O13 H22 109.4
C1 S1 C7 101.89(11)
C9 S7 C15 102.98(11)

loop_
_geom_bond_atom_site_label_1
_geom_bond_atom_site_label_2
_geom_bond_distance
C1 C2 1.398(3)
C1 C6 1.401(3)
C1 S1 1.764(2)
C2 C3 1.381(4)
C2 N1 1.456(4)
C3 C4 1.352(5)
C3 H1 0.9300
C4 C5 1.364(4)
C4 H2 0.9300
C5 C6 1.386(3)
C5 H3 0.9300
C6 H4 0.9300
C7 C8 1.515(3)
C7 S1 1.794(2)
C7 H5A 0.9700
C7 H6B 0.9700
C8 O4 1.244(3)
C8 O3 1.262(3)
C9 C10 1.396(3)
C9 C14 1.401(3)
C9 S7 1.763(2)
C10 C11 1.381(4)
C10 N2 1.454(4)
C11 C12 1.369(4)
C11 H7 0.9300
C12 C13 1.365(4)
C12 H8 0.9300
C13 C14 1.383(3)
C13 H9 0.9300
C14 H10 0.9300
C15 C16 1.519(3)
C15 S7 1.802(2)
C15 H11A 0.9700
C15 H12B 0.9700
C16 O7 1.244(3)
C16 O8 1.261(3)
Cd4 O10 2.2392(18)
Cd4 O3 2.2743(17)
Cd4 O11 2.314(2)
Cd4 O9 2.316(2)
Cd4 O8 2.3251(17)
Cd4 O7 2.541(2)
Cd4 O4 2.593(2)
N1 O1 1.214(3)
N1 O2 1.223(3)
N2 O5 1.219(3)
N2 O6 1.222(3)
O9 H13 0.8501
O9 H14 0.8500
O10 H15 0.8501
O10 H16 0.8499
O11 H17 0.8500
O11 H18 0.8500
O12 H19 0.8500
O12 H20 0.8500
O13 H21 0.8500
O13 H22 0.8500

loop_
_geom_hbond_atom_site_label_D
_geom_hbond_atom_site_label_H
_geom_hbond_atom_site_label_A
_geom_hbond_site_symmetry_A
_geom_hbond_distance_DH
_geom_hbond_distance_HA
_geom_hbond_distance_DA
_geom_hbond_angle_DHA
O9 H13 O13 2_545 0.85 1.84 2.682(3) 172.6
O11 H18 O12 . 0.85 1.83 2.673(3) 169.8
O9 H14 O3 3_565 0.85 1.85 2.688(2) 167.6
O10 H15 O11 2_545 0.85 1.94 2.777(2) 169.0
O10 H16 O9 3 0.85 1.90 2.738(2) 171.0
O11 H17 O8 2_545 0.85 1.85 2.677(2) 165.1
O13 H21 O12 . 0.85 2.53 3.332(4) 156.9
O13 H21 O7 2 0.85 2.57 3.204(3) 132.4
O12 H19 O7 2 0.85 2.24 2.950(3) 140.6
O12 H19 S7 2 0.85 2.57 3.309(2) 146.4
O12 H20 O2 4_566 0.85 2.30 3.099(3) 157.2
O13 H22 O4 4_566 0.85 2.07 2.879(3) 159.6
O13 H22 S1 4_566 0.85 2.97 3.520(2) 124.3
